data_4317226
loop_
_publ_author_name
'Andrew R. Shaffer'
'Nihal Deligonul'
'Daniel A. Scherson'
'John D. Protasiewicz'

_publ_section_title
;
 A Hybrid Lithium Oxalate-Phosphinate Salt
;
_journal_name_full 'Inorganic Chemistry'
_journal_page_first 10756
_journal_page_last 10758
_journal_paper_doi 10.1021/ic1018532
_journal_volume 49
_journal_year 2010
_chemical_formula_moiety 'C68 H72 B2 Li2 O20 P4'
_chemical_formula_sum 'C68 H72 B2 Li2 O20 P4'
_chemical_formula_weight 1368.64
_chemical_name_systematic
;
 ?
;
_space_group_IT_number 2
_symmetry_cell_setting triclinic
_symmetry_space_group_name_Hall '-P 1'
_symmetry_space_group_name_H-M 'P -1'
_atom_sites_solution_hydrogens geom
_atom_sites_solution_primary direct
_atom_sites_solution_secondary difmap
_audit_creation_method SHELXL-97
_cell_angle_alpha 106.611(2)
_cell_angle_beta 97.425(2)
_cell_angle_gamma 106.470(2)
_cell_formula_units_Z 1
_cell_length_a 11.8482(18)
_cell_length_b 12.6011(19)
_cell_length_c 13.003(2)
_cell_measurement_reflns_used 8185
_cell_measurement_temperature 170(2)
_cell_measurement_theta_max 27.92
_cell_measurement_theta_min 2.56
_cell_volume 1736.7(5)
_computing_cell_refinement 'Bruker SMART'
_computing_data_collection 'Bruker SMART'
_computing_data_reduction 'Bruker SAINT'
_computing_molecular_graphics 'Bruker SHELXTL'
_computing_publication_material 'Bruker SHELXTL'
_computing_structure_refinement 'SHELXL-97 (Sheldrick, 1997)'
_computing_structure_solution 'SHELXS-97 (Sheldrick, 1990)'
_diffrn_ambient_temperature 170(2)
_diffrn_measured_fraction_theta_full 0.963
_diffrn_measured_fraction_theta_max 0.963
_diffrn_measurement_device_type 'Bruker AXS APEX II CCD area detector'
_diffrn_measurement_method 'phi and omega scans'
_diffrn_radiation_monochromator graphite
_diffrn_radiation_source 'fine-focus sealed tube'
_diffrn_radiation_type MoK\a
_diffrn_radiation_wavelength 0.71073
_diffrn_reflns_av_R_equivalents 0.0205
_diffrn_reflns_av_sigmaI/netI 0.0251
_diffrn_reflns_limit_h_max 15
_diffrn_reflns_limit_h_min -15
_diffrn_reflns_limit_k_max 16
_diffrn_reflns_limit_k_min -16
_diffrn_reflns_limit_l_max 17
_diffrn_reflns_limit_l_min -17
_diffrn_reflns_number 21574
_diffrn_reflns_theta_full 28.22
_diffrn_reflns_theta_max 28.22
_diffrn_reflns_theta_min 1.68
_diffrn_standards_decay_% none
_diffrn_standards_number 0
_exptl_absorpt_coefficient_mu 0.181
_exptl_absorpt_correction_T_max 0.9694
_exptl_absorpt_correction_T_min 0.9478
_exptl_absorpt_correction_type multi-scan
_exptl_absorpt_process_details 'AXScale in APEX II ( Bruker, 2004)'
_exptl_crystal_colour colourless
_exptl_crystal_density_diffrn 1.309
_exptl_crystal_density_meas ?
_exptl_crystal_density_method 'not measured'
_exptl_crystal_description irregular
_exptl_crystal_F_000 716
_exptl_crystal_size_max 0.30
_exptl_crystal_size_mid 0.22
_exptl_crystal_size_min 0.17
_refine_diff_density_max 0.838
_refine_diff_density_min -0.375
_refine_diff_density_rms 0.050
_refine_ls_extinction_method none
_refine_ls_goodness_of_fit_ref 1.039
_refine_ls_hydrogen_treatment constr
_refine_ls_matrix_type full
_refine_ls_number_parameters 433
_refine_ls_number_reflns 8248
_refine_ls_number_restraints 0
_refine_ls_restrained_S_all 1.039
_refine_ls_R_factor_all 0.0563
_refine_ls_R_factor_gt 0.0454
_refine_ls_shift/su_max 0.001
_refine_ls_shift/su_mean 0.000
_refine_ls_structure_factor_coef Fsqd
_refine_ls_weighting_details 'calc w=1/[\s^2^(Fo^2^)+(0.0710P)^2^+0.6884P] where P=(Fo^2^+2Fc^2^)/3'
_refine_ls_weighting_scheme calc
_refine_ls_wR_factor_gt 0.1241
_refine_ls_wR_factor_ref 0.1334
_reflns_number_gt 6735
_reflns_number_total 8248
_reflns_threshold_expression >2sigma(I)
_cod_data_source_file ic1018532_si_002.cif
_cod_data_source_block nd102909_0m
_cod_depositor_comments
;
The following automatic conversions were performed:

'_symmetry_cell_setting' value 'Triclinic' changed to 'triclinic'
according to the built-in table from CIF Core dictionary named
'cif_core.dic' version 2.4.1 from 2010-06-29.

Automatic conversion script
Id: cif_fix_values 1646 2011-03-28 12:23:43Z adriana 

The following automatic conversions were performed:

'_exptl_crystal_density_meas' value 'not measured' was changed to '?'
- the value is perceived as not measured.

Automatic conversion script
Id: cif_fix_values 3008 2015-01-20 13:52:24Z robertas 
;
_cod_original_cell_volume 1736.6(5)
_cod_database_code 4317226

loop_
_symmetry_equiv_pos_as_xyz
'x, y, z'
'-x, -y, -z'

loop_
_atom_site_label
_atom_site_type_symbol
_atom_site_fract_x
_atom_site_fract_y
_atom_site_fract_z
_atom_site_U_iso_or_equiv
_atom_site_adp_type
_atom_site_occupancy
_atom_site_symmetry_multiplicity
_atom_site_calc_flag
_atom_site_refinement_flags
_atom_site_disorder_assembly
_atom_site_disorder_group
P1 P 0.63947(4) 0.35770(4) 0.40164(3) 0.02484(11) Uani 1 1 d . . .
P2 P 0.82190(4) 0.65588(4) 0.70197(3) 0.02678(11) Uani 1 1 d . . .
O6 O 0.93998(10) 0.40668(10) 0.58933(10) 0.0306(3) Uani 1 1 d . . .
O3 O 0.56406(10) 0.42359(10) 0.45517(9) 0.0290(2) Uani 1 1 d . . .
O1 O 0.77450(10) 0.40310(10) 0.46188(9) 0.0295(2) Uani 1 1 d . . .
O5 O 0.75450(10) 0.38877(10) 0.64198(10) 0.0313(3) Uani 1 1 d . . .
C26 C 0.80816(17) 0.32795(16) 0.68647(15) 0.0379(4) Uani 1 1 d . . .
C1 C 0.64494(15) 0.36709(15) 0.26734(13) 0.0305(3) Uani 1 1 d . . .
O8 O 0.99975(15) 0.29378(14) 0.67477(13) 0.0536(4) Uani 1 1 d . . .
O7 O 0.77033(15) 0.27453(15) 0.74465(14) 0.0603(4) Uani 1 1 d . . .
O4 O 0.68903(11) 0.62646(11) 0.68243(11) 0.0374(3) Uani 1 1 d . . .
O2 O 0.87057(11) 0.57134(10) 0.62194(10) 0.0321(3) Uani 1 1 d . . .
B1 B 0.83299(15) 0.44508(16) 0.57796(14) 0.0252(3) Uani 1 1 d . . .
C19 C 0.88097(15) 0.66360(15) 0.83906(14) 0.0311(3) Uani 1 1 d . . .
C7 C 0.58062(16) 0.20545(15) 0.38627(14) 0.0323(4) Uani 1 1 d . . .
C13 C 0.89339(15) 0.79416(14) 0.68606(14) 0.0314(3) Uani 1 1 d . . .
C25 C 0.92833(17) 0.33866(16) 0.65064(15) 0.0358(4) Uani 1 1 d . . .
C6 C 0.74860(18) 0.43482(18) 0.24773(16) 0.0423(4) Uani 1 1 d . . .
H6 H 0.8199 0.4746 0.3049 0.051 Uiso 1 1 calc R . .
C15 C 0.9212(2) 1.00063(18) 0.7363(2) 0.0563(6) Uani 1 1 d . . .
H15 H 0.9064 1.0679 0.7796 0.068 Uiso 1 1 calc R . .
C12 C 0.45667(18) 0.14969(17) 0.36736(17) 0.0420(4) Uani 1 1 d . . .
H12 H 0.4033 0.1933 0.3658 0.050 Uiso 1 1 calc R . .
C20 C 0.8117(2) 0.6766(2) 0.91653(18) 0.0514(5) Uani 1 1 d . . .
H20 H 0.7325 0.6784 0.8963 0.062 Uiso 1 1 calc R . .
C14 C 0.87183(18) 0.89314(17) 0.74931(18) 0.0439(4) Uani 1 1 d . . .
H14 H 0.8232 0.8867 0.8014 0.053 Uiso 1 1 calc R . .
C2 C 0.54063(18) 0.30965(19) 0.18289(15) 0.0435(4) Uani 1 1 d . . .
H2 H 0.4687 0.2644 0.1964 0.052 Uiso 1 1 calc R . .
C8 C 0.6579(2) 0.14042(18) 0.3887(2) 0.0500(5) Uani 1 1 d . . .
H8 H 0.7426 0.1775 0.4007 0.060 Uiso 1 1 calc R . .
C18 C 0.96431(19) 0.80439(18) 0.60973(17) 0.0434(4) Uani 1 1 d . . .
H18 H 0.9797 0.7376 0.5662 0.052 Uiso 1 1 calc R . .
C3 C 0.5419(2) 0.3186(2) 0.07949(17) 0.0582(6) Uani 1 1 d . . .
H3 H 0.4712 0.2785 0.0216 0.070 Uiso 1 1 calc R . .
C5 C 0.7478(2) 0.4442(2) 0.14399(19) 0.0553(6) Uani 1 1 d . . .
H5 H 0.8186 0.4916 0.1307 0.066 Uiso 1 1 calc R . .
C4 C 0.6458(2) 0.3859(2) 0.06028(18) 0.0597(6) Uani 1 1 d . . .
H4 H 0.6467 0.3919 -0.0108 0.072 Uiso 1 1 calc R . .
C16 C 0.9915(2) 1.0108(2) 0.6612(2) 0.0604(6) Uani 1 1 d . . .
H16 H 1.0255 1.0850 0.6530 0.073 Uiso 1 1 calc R . .
C24 C 0.9950(2) 0.6587(2) 0.87017(18) 0.0533(6) Uani 1 1 d . . .
H24 H 1.0431 0.6481 0.8176 0.064 Uiso 1 1 calc R . .
C17 C 1.0126(2) 0.9136(2) 0.5978(2) 0.0583(6) Uani 1 1 d . . .
H17 H 1.0606 0.9210 0.5454 0.070 Uiso 1 1 calc R . .
C22 C 0.9708(3) 0.6837(2) 1.05412(18) 0.0597(6) Uani 1 1 d . . .
H22 H 1.0020 0.6916 1.1280 0.072 Uiso 1 1 calc R . .
C23 C 1.0393(2) 0.6692(3) 0.9782(2) 0.0660(7) Uani 1 1 d . . .
H23 H 1.1178 0.6663 0.9993 0.079 Uiso 1 1 calc R . .
C21 C 0.8582(3) 0.6869(3) 1.0243(2) 0.0676(7) Uani 1 1 d . . .
H21 H 0.8106 0.6962 1.0774 0.081 Uiso 1 1 calc R . .
C11 C 0.4110(2) 0.0300(2) 0.3507(2) 0.0603(6) Uani 1 1 d . . .
H11 H 0.3262 -0.0082 0.3372 0.072 Uiso 1 1 calc R . .
C9 C 0.6108(3) 0.0217(2) 0.3737(3) 0.0745(8) Uani 1 1 d . . .
H9 H 0.6636 -0.0223 0.3771 0.089 Uiso 1 1 calc R . .
C10 C 0.4877(3) -0.0329(2) 0.3537(3) 0.0744(8) Uani 1 1 d . . .
H10 H 0.4559 -0.1147 0.3419 0.089 Uiso 1 1 calc R . .
Li1 Li 0.5471(2) 0.5055(2) 0.6002(2) 0.0292(6) Uani 1 1 d . . .
C29 C 0.4002(3) 0.3021(3) 0.7894(3) 0.0729(8) Uani 1 1 d . . .
H29A H 0.4199 0.2327 0.7960 0.087 Uiso 1 1 calc R . .
H29B H 0.3822 0.3425 0.8594 0.087 Uiso 1 1 calc R . .
C28 C 0.2969(2) 0.2665(2) 0.6967(3) 0.0742(8) Uani 1 1 d . . .
H28A H 0.2379 0.3055 0.7191 0.089 Uiso 1 1 calc R . .
H28B H 0.2558 0.1802 0.6702 0.089 Uiso 1 1 calc R . .
C27 C 0.3486(3) 0.3045(3) 0.6084(2) 0.0809(9) Uani 1 1 d . . .
H27A H 0.3635 0.2387 0.5555 0.097 Uiso 1 1 calc R . .
H27B H 0.2925 0.3316 0.5676 0.097 Uiso 1 1 calc R . .
C30 C 0.5016(2) 0.3826(3) 0.7645(2) 0.0652(7) Uani 1 1 d . . .
H30A H 0.5337 0.4595 0.8251 0.078 Uiso 1 1 calc R . .
H30B H 0.5676 0.3493 0.7571 0.078 Uiso 1 1 calc R . .
O9 O 0.45853(13) 0.39788(13) 0.66418(12) 0.0466(3) Uani 1 1 d . . .
C34 C 0.6638(4) 0.0092(4) -0.0343(3) 0.1168(15) Uani 1 1 d . . .
H34A H 0.5761 -0.0326 -0.0654 0.140 Uiso 1 1 calc R . .
H34B H 0.6931 0.0654 -0.0728 0.140 Uiso 1 1 calc R . .
C32 C 0.7888(4) 0.0419(5) 0.1328(3) 0.1200(16) Uani 1 1 d . . .
H32A H 0.8546 0.1142 0.1816 0.144 Uiso 1 1 calc R . .
H32B H 0.7618 -0.0094 0.1763 0.144 Uiso 1 1 calc R . .
C31 C 0.8281(4) -0.0160(4) 0.0446(3) 0.1309(19) Uani 1 1 d . . .
H31A H 0.8582 -0.0763 0.0614 0.157 Uiso 1 1 calc R . .
H31B H 0.8941 0.0402 0.0278 0.157 Uiso 1 1 calc R . .
C33 C 0.6870(4) 0.0714(5) 0.0844(4) 0.149(2) Uani 1 1 d . . .
H33A H 0.6150 0.0440 0.1134 0.179 Uiso 1 1 calc R . .
H33B H 0.7092 0.1574 0.1006 0.179 Uiso 1 1 calc R . .
O10 O 0.7255(2) -0.0699(3) -0.0463(2) 0.1220(11) Uani 1 1 d . . .

loop_
_atom_site_aniso_label
_atom_site_aniso_U_11
_atom_site_aniso_U_22
_atom_site_aniso_U_33
_atom_site_aniso_U_23
_atom_site_aniso_U_13
_atom_site_aniso_U_12
P1 0.0246(2) 0.0275(2) 0.02101(19) 0.00508(15) 0.00267(15) 0.01091(15)
P2 0.0249(2) 0.0257(2) 0.0253(2) 0.00417(16) 0.00282(15) 0.00769(16)
O6 0.0265(6) 0.0371(6) 0.0326(6) 0.0154(5) 0.0058(5) 0.0143(5)
O3 0.0285(6) 0.0346(6) 0.0248(5) 0.0070(5) 0.0048(4) 0.0156(5)
O1 0.0251(5) 0.0377(6) 0.0241(5) 0.0075(5) 0.0038(4) 0.0121(5)
O5 0.0276(6) 0.0353(6) 0.0310(6) 0.0132(5) 0.0081(5) 0.0082(5)
C26 0.0399(10) 0.0354(9) 0.0354(9) 0.0148(8) 0.0048(8) 0.0068(7)
C1 0.0344(8) 0.0349(8) 0.0245(8) 0.0082(6) 0.0064(6) 0.0172(7)
O8 0.0604(9) 0.0626(10) 0.0560(9) 0.0308(8) 0.0093(7) 0.0389(8)
O7 0.0615(10) 0.0665(10) 0.0648(10) 0.0459(9) 0.0190(8) 0.0131(8)
O4 0.0263(6) 0.0357(7) 0.0403(7) 0.0026(5) 0.0011(5) 0.0091(5)
O2 0.0341(6) 0.0271(6) 0.0328(6) 0.0063(5) 0.0109(5) 0.0091(5)
B1 0.0222(8) 0.0286(8) 0.0242(8) 0.0073(7) 0.0050(6) 0.0094(7)
C19 0.0328(8) 0.0293(8) 0.0277(8) 0.0078(6) 0.0056(7) 0.0076(7)
C7 0.0352(9) 0.0304(8) 0.0296(8) 0.0069(7) 0.0061(7) 0.0121(7)
C13 0.0308(8) 0.0277(8) 0.0299(8) 0.0070(6) -0.0022(7) 0.0082(6)
C25 0.0406(9) 0.0353(9) 0.0320(9) 0.0124(7) 0.0024(7) 0.0150(8)
C6 0.0420(10) 0.0498(11) 0.0348(9) 0.0169(8) 0.0081(8) 0.0130(9)
C15 0.0527(13) 0.0300(10) 0.0775(16) 0.0100(10) 0.0007(12) 0.0156(9)
C12 0.0379(10) 0.0396(10) 0.0455(11) 0.0137(8) 0.0073(8) 0.0102(8)
C20 0.0520(12) 0.0708(15) 0.0410(11) 0.0223(10) 0.0200(10) 0.0274(11)
C14 0.0413(10) 0.0335(9) 0.0510(11) 0.0059(8) 0.0069(9) 0.0139(8)
C2 0.0369(10) 0.0596(12) 0.0292(9) 0.0109(8) 0.0032(7) 0.0151(9)
C8 0.0445(11) 0.0357(10) 0.0683(14) 0.0115(10) 0.0106(10) 0.0187(9)
C18 0.0504(11) 0.0381(10) 0.0426(10) 0.0165(8) 0.0123(9) 0.0126(9)
C3 0.0554(13) 0.0849(17) 0.0297(10) 0.0163(11) 0.0000(9) 0.0244(12)
C5 0.0591(14) 0.0702(15) 0.0451(12) 0.0312(11) 0.0202(10) 0.0192(12)
C4 0.0734(16) 0.0869(18) 0.0335(11) 0.0313(11) 0.0168(11) 0.0359(14)
C16 0.0584(14) 0.0377(11) 0.0823(18) 0.0305(12) 0.0018(13) 0.0079(10)
C24 0.0412(11) 0.0827(16) 0.0385(11) 0.0220(11) 0.0053(9) 0.0250(11)
C17 0.0633(14) 0.0516(13) 0.0658(15) 0.0340(12) 0.0184(12) 0.0122(11)
C22 0.0883(18) 0.0549(13) 0.0343(11) 0.0206(10) 0.0030(11) 0.0213(13)
C23 0.0612(15) 0.0906(19) 0.0464(13) 0.0265(13) -0.0048(11) 0.0301(14)
C21 0.095(2) 0.0847(19) 0.0404(12) 0.0290(12) 0.0335(13) 0.0393(16)
C11 0.0501(13) 0.0446(12) 0.0732(16) 0.0182(11) 0.0098(12) 0.0004(10)
C9 0.0693(17) 0.0394(12) 0.118(2) 0.0232(14) 0.0196(17) 0.0271(12)
C10 0.0768(18) 0.0317(11) 0.107(2) 0.0207(13) 0.0188(17) 0.0108(11)
Li1 0.0281(13) 0.0321(14) 0.0267(13) 0.0100(11) 0.0051(11) 0.0094(11)
C29 0.0804(19) 0.0802(19) 0.089(2) 0.0552(17) 0.0444(17) 0.0346(15)
C28 0.0532(14) 0.0612(16) 0.124(3) 0.0538(17) 0.0319(16) 0.0159(12)
C27 0.0654(17) 0.0800(19) 0.0555(15) 0.0066(13) 0.0105(13) -0.0198(14)
C30 0.0656(15) 0.0805(18) 0.0639(15) 0.0491(14) 0.0146(12) 0.0212(13)
O9 0.0420(7) 0.0520(8) 0.0424(8) 0.0242(7) 0.0092(6) 0.0029(6)
C34 0.093(3) 0.169(4) 0.081(2) 0.009(2) -0.007(2) 0.079(3)
C32 0.086(3) 0.174(4) 0.077(2) 0.006(3) -0.0034(19) 0.057(3)
C31 0.096(3) 0.152(4) 0.105(3) -0.028(3) -0.024(2) 0.077(3)
C33 0.100(3) 0.178(5) 0.122(4) -0.043(3) -0.015(3) 0.090(3)
O10 0.0779(15) 0.147(2) 0.0911(17) -0.0401(15) -0.0093(13) 0.0581(16)

loop_
_atom_type_symbol
_atom_type_description
_atom_type_scat_dispersion_real
_atom_type_scat_dispersion_imag
_atom_type_scat_source
C C 0.0033 0.0016 'International Tables Vol C Tables 4.2.6.8 and 6.1.1.4'
H H 0.0000 0.0000 'International Tables Vol C Tables 4.2.6.8 and 6.1.1.4'
Li Li -0.0003 0.0001 'International Tables Vol C Tables 4.2.6.8 and 6.1.1.4'
B B 0.0013 0.0007 'International Tables Vol C Tables 4.2.6.8 and 6.1.1.4'
O O 0.0106 0.0060 'International Tables Vol C Tables 4.2.6.8 and 6.1.1.4'
P P 0.1023 0.0942 'International Tables Vol C Tables 4.2.6.8 and 6.1.1.4'

loop_
_geom_angle_atom_site_label_1
_geom_angle_atom_site_label_2
_geom_angle_atom_site_label_3
_geom_angle
_geom_angle_site_symmetry_1
_geom_angle_site_symmetry_3
_geom_angle_publ_flag
O3 P1 O1 115.48(7) . . ?
O3 P1 C7 111.17(8) . . ?
O1 P1 C7 107.05(7) . . ?
O3 P1 C1 111.45(7) . . ?
O1 P1 C1 103.48(7) . . ?
C7 P1 C1 107.66(8) . . ?
O4 P2 O2 116.95(7) . . ?
O4 P2 C13 111.44(8) . . ?
O2 P2 C13 102.36(8) . . ?
O4 P2 C19 109.63(8) . . ?
O2 P2 C19 107.23(8) . . ?
C13 P2 C19 108.77(8) . . ?
C25 O6 B1 109.86(13) . . ?
P1 O3 Li1 140.77(11) . . ?
P1 O3 Li1 132.73(11) . 2_666 ?
Li1 O3 Li1 85.47(12) . 2_666 ?
B1 O1 P1 131.66(10) . . ?
C26 O5 B1 109.51(13) . . ?
O7 C26 O5 126.31(19) . . ?
O7 C26 C25 125.84(18) . . ?
O5 C26 C25 107.84(15) . . ?
C6 C1 C2 119.71(17) . . ?
C6 C1 P1 121.18(14) . . ?
C2 C1 P1 119.03(14) . . ?
P2 O4 Li1 140.82(12) . . ?
B1 O2 P2 131.89(11) . . ?
O2 B1 O1 110.28(13) . . ?
O2 B1 O6 109.76(13) . . ?
O1 B1 O6 108.32(13) . . ?
O2 B1 O5 111.89(13) . . ?
O1 B1 O5 111.77(13) . . ?
O6 B1 O5 104.60(12) . . ?
C20 C19 C24 118.84(18) . . ?
C20 C19 P2 119.33(15) . . ?
C24 C19 P2 121.82(14) . . ?
C12 C7 C8 119.39(17) . . ?
C12 C7 P1 120.16(14) . . ?
C8 C7 P1 120.40(15) . . ?
C18 C13 C14 119.53(18) . . ?
C18 C13 P2 122.22(14) . . ?
C14 C13 P2 118.19(15) . . ?
O8 C25 O6 125.80(18) . . ?
O8 C25 C26 126.04(18) . . ?
O6 C25 C26 108.17(14) . . ?
C1 C6 C5 119.55(19) . . ?
C1 C6 H6 120.2 . . ?
C5 C6 H6 120.2 . . ?
C16 C15 C14 120.4(2) . . ?
C16 C15 H15 119.8 . . ?
C14 C15 H15 119.8 . . ?
C7 C12 C11 119.9(2) . . ?
C7 C12 H12 120.0 . . ?
C11 C12 H12 120.0 . . ?
C19 C20 C21 119.9(2) . . ?
C19 C20 H20 120.1 . . ?
C21 C20 H20 120.1 . . ?
C15 C14 C13 120.1(2) . . ?
C15 C14 H14 120.0 . . ?
C13 C14 H14 120.0 . . ?
C3 C2 C1 120.0(2) . . ?
C3 C2 H2 120.0 . . ?
C1 C2 H2 120.0 . . ?
C9 C8 C7 119.9(2) . . ?
C9 C8 H8 120.1 . . ?
C7 C8 H8 120.1 . . ?
C13 C18 C17 119.3(2) . . ?
C13 C18 H18 120.3 . . ?
C17 C18 H18 120.3 . . ?
C4 C3 C2 120.0(2) . . ?
C4 C3 H3 120.0 . . ?
C2 C3 H3 120.0 . . ?
C4 C5 C6 120.7(2) . . ?
C4 C5 H5 119.6 . . ?
C6 C5 H5 119.6 . . ?
C5 C4 C3 120.0(2) . . ?
C5 C4 H4 120.0 . . ?
C3 C4 H4 120.0 . . ?
C15 C16 C17 120.0(2) . . ?
C15 C16 H16 120.0 . . ?
C17 C16 H16 120.0 . . ?
C19 C24 C23 120.1(2) . . ?
C19 C24 H24 120.0 . . ?
C23 C24 H24 120.0 . . ?
C16 C17 C18 120.6(2) . . ?
C16 C17 H17 119.7 . . ?
C18 C17 H17 119.7 . . ?
C21 C22 C23 120.0(2) . . ?
C21 C22 H22 120.0 . . ?
C23 C22 H22 120.0 . . ?
C22 C23 C24 120.5(2) . . ?
C22 C23 H23 119.8 . . ?
C24 C23 H23 119.8 . . ?
C22 C21 C20 120.7(2) . . ?
C22 C21 H21 119.7 . . ?
C20 C21 H21 119.7 . . ?
C10 C11 C12 120.2(2) . . ?
C10 C11 H11 119.9 . . ?
C12 C11 H11 119.9 . . ?
C10 C9 C8 120.2(2) . . ?
C10 C9 H9 119.9 . . ?
C8 C9 H9 119.9 . . ?
C11 C10 C9 120.4(2) . . ?
C11 C10 H10 119.8 . . ?
C9 C10 H10 119.8 . . ?
O4 Li1 O9 120.75(15) . . ?
O4 Li1 O3 111.65(15) . . ?
O9 Li1 O3 111.58(15) . . ?
O4 Li1 O3 107.63(15) . 2_666 ?
O9 Li1 O3 107.23(14) . 2_666 ?
O3 Li1 O3 94.53(12) . 2_666 ?
O4 Li1 Li1 119.65(18) . 2_666 ?
O9 Li1 Li1 119.27(18) . 2_666 ?
O3 Li1 Li1 47.57(9) . 2_666 ?
O3 Li1 Li1 46.95(9) 2_666 2_666 ?
C28 C29 C30 105.7(2) . . ?
C28 C29 H29A 110.6 . . ?
C30 C29 H29A 110.6 . . ?
C28 C29 H29B 110.6 . . ?
C30 C29 H29B 110.6 . . ?
H29A C29 H29B 108.7 . . ?
C29 C28 C27 105.7(2) . . ?
C29 C28 H28A 110.6 . . ?
C27 C28 H28A 110.6 . . ?
C29 C28 H28B 110.6 . . ?
C27 C28 H28B 110.6 . . ?
H28A C28 H28B 108.7 . . ?
O9 C27 C28 105.5(2) . . ?
O9 C27 H27A 110.6 . . ?
C28 C27 H27A 110.6 . . ?
O9 C27 H27B 110.6 . . ?
C28 C27 H27B 110.6 . . ?
H27A C27 H27B 108.8 . . ?
O9 C30 C29 108.4(2) . . ?
O9 C30 H30A 110.0 . . ?
C29 C30 H30A 110.0 . . ?
O9 C30 H30B 110.0 . . ?
C29 C30 H30B 110.0 . . ?
H30A C30 H30B 108.4 . . ?
C27 O9 C30 107.92(19) . . ?
C27 O9 Li1 124.62(17) . . ?
C30 O9 Li1 126.38(16) . . ?
O10 C34 C33 106.4(3) . . ?
O10 C34 H34A 110.4 . . ?
C33 C34 H34A 110.4 . . ?
O10 C34 H34B 110.4 . . ?
C33 C34 H34B 110.4 . . ?
H34A C34 H34B 108.6 . . ?
C31 C32 C33 105.9(3) . . ?
C31 C32 H32A 110.5 . . ?
C33 C32 H32A 110.5 . . ?
C31 C32 H32B 110.5 . . ?
C33 C32 H32B 110.5 . . ?
H32A C32 H32B 108.7 . . ?
C32 C31 O10 106.0(3) . . ?
C32 C31 H31A 110.5 . . ?
O10 C31 H31A 110.5 . . ?
C32 C31 H31B 110.5 . . ?
O10 C31 H31B 110.5 . . ?
H31A C31 H31B 108.7 . . ?
C34 C33 C32 104.2(3) . . ?
C34 C33 H33A 110.9 . . ?
C32 C33 H33A 110.9 . . ?
C34 C33 H33B 110.9 . . ?
C32 C33 H33B 110.9 . . ?
H33A C33 H33B 108.9 . . ?
C34 O10 C31 105.0(3) . . ?

loop_
_geom_bond_atom_site_label_1
_geom_bond_atom_site_label_2
_geom_bond_distance
_geom_bond_site_symmetry_2
_geom_bond_publ_flag
P1 O3 1.4910(11) . ?
P1 O1 1.5496(12) . ?
P1 C7 1.7869(18) . ?
P1 C1 1.7918(17) . ?
P2 O4 1.4806(13) . ?
P2 O2 1.5556(12) . ?
P2 C13 1.7919(18) . ?
P2 C19 1.7934(17) . ?
O6 C25 1.320(2) . ?
O6 B1 1.484(2) . ?
O3 Li1 1.940(3) . ?
O3 Li1 1.960(3) 2_666 ?
O1 B1 1.450(2) . ?
O5 C26 1.327(2) . ?
O5 B1 1.492(2) . ?
C26 O7 1.197(2) . ?
C26 C25 1.537(3) . ?
C1 C6 1.383(3) . ?
C1 C2 1.395(3) . ?
O8 C25 1.199(2) . ?
O4 Li1 1.856(3) . ?
O2 B1 1.438(2) . ?
C19 C20 1.382(3) . ?
C19 C24 1.383(3) . ?
C7 C12 1.391(3) . ?
C7 C8 1.394(3) . ?
C13 C18 1.391(3) . ?
C13 C14 1.395(3) . ?
C6 C5 1.387(3) . ?
C6 H6 0.9500 . ?
C15 C16 1.373(4) . ?
C15 C14 1.383(3) . ?
C15 H15 0.9500 . ?
C12 C11 1.391(3) . ?
C12 H12 0.9500 . ?
C20 C21 1.393(3) . ?
C20 H20 0.9500 . ?
C14 H14 0.9500 . ?
C2 C3 1.383(3) . ?
C2 H2 0.9500 . ?
C8 C9 1.385(3) . ?
C8 H8 0.9500 . ?
C18 C17 1.394(3) . ?
C18 H18 0.9500 . ?
C3 C4 1.381(4) . ?
C3 H3 0.9500 . ?
C5 C4 1.373(3) . ?
C5 H5 0.9500 . ?
C4 H4 0.9500 . ?
C16 C17 1.376(4) . ?
C16 H16 0.9500 . ?
C24 C23 1.389(3) . ?
C24 H24 0.9500 . ?
C17 H17 0.9500 . ?
C22 C21 1.355(4) . ?
C22 C23 1.361(4) . ?
C22 H22 0.9500 . ?
C23 H23 0.9500 . ?
C21 H21 0.9500 . ?
C11 C10 1.368(4) . ?
C11 H11 0.9500 . ?
C9 C10 1.378(4) . ?
C9 H9 0.9500 . ?
C10 H10 0.9500 . ?
Li1 O9 1.923(3) . ?
Li1 O3 1.960(3) 2_666 ?
Li1 Li1 2.646(5) 2_666 ?
C29 C28 1.466(4) . ?
C29 C30 1.475(3) . ?
C29 H29A 0.9900 . ?
C29 H29B 0.9900 . ?
C28 C27 1.502(4) . ?
C28 H28A 0.9900 . ?
C28 H28B 0.9900 . ?
C27 O9 1.416(3) . ?
C27 H27A 0.9900 . ?
C27 H27B 0.9900 . ?
C30 O9 1.424(3) . ?
C30 H30A 0.9900 . ?
C30 H30B 0.9900 . ?
C34 O10 1.381(4) . ?
C34 C33 1.466(5) . ?
C34 H34A 0.9900 . ?
C34 H34B 0.9900 . ?
C32 C31 1.384(5) . ?
C32 C33 1.477(5) . ?
C32 H32A 0.9900 . ?
C32 H32B 0.9900 . ?
C31 O10 1.427(4) . ?
C31 H31A 0.9900 . ?
C31 H31B 0.9900 . ?
C33 H33A 0.9900 . ?
C33 H33B 0.9900 . ?
